data_4069513
loop_
_publ_author_name
'Arquier, Damien'
'Vendier, Laure'
'Miqueu, Karinne'
'Sotiropoulos, Jean-Marc'
'Bastin, St\'ephanie'
'Igau, Alain'

_publ_section_title
;
 Crucial Role of the Amidine Moiety in Methylenamino Phosphine-Type
 Ligands for the Synthesis of Tethered \h6-Arene-\h1-PRuthenium(II)
 Complexes: Experimental and Theoretical Studies
;
_journal_issue 17
_journal_name_full Organometallics
_journal_page_first 4945
_journal_paper_doi 10.1021/om900231c
_journal_volume 28
_journal_year 2009
_chemical_compound_source 'synthesis as described'
_chemical_formula_moiety 'C30 H41 Cl4 N2 P1 Ru1'
_chemical_formula_sum 'C30 H41 Cl4 N2 P Ru'
_chemical_formula_weight 703.49
_chemical_name_systematic
;
 ?
;
_space_group_IT_number 2
_symmetry_cell_setting triclinic
_symmetry_Int_Tables_number 2
_symmetry_space_group_name_Hall '-P 1'
_symmetry_space_group_name_H-M 'P -1'
_atom_sites_solution_hydrogens geom
_atom_sites_solution_primary direct
_atom_sites_solution_secondary difmap
_cell_angle_alpha 82.819(16)
_cell_angle_beta 85.629(16)
_cell_angle_gamma 71.340(17)
_cell_formula_units_Z 2
_cell_length_a 10.1652(14)
_cell_length_b 11.1610(16)
_cell_length_c 15.292(2)
_cell_measurement_reflns_used 5508
_cell_measurement_temperature 180
_cell_measurement_theta_max 26.05
_cell_measurement_theta_min 1.65
_cell_measurement_wavelength 0.71073
_cell_volume 1629.6(4)
_computing_cell_refinement 'Stoe IPDS software (Stoe, 1996)'
_computing_data_collection 'Stoe IPDS software (Stoe, 1996)'
_computing_data_reduction 'XRED (Stoe, 1.08, 1996)'
_computing_molecular_graphics 'Ortep-3 for Windows (Farrugia, 1997)'
_computing_publication_material 'WinGX publication routines (Farrugia, 1999)'
_computing_structure_refinement 'SHELXL-97 (Sheldrick, 1997)'
_computing_structure_solution 'SIR92 (Giacovazzo et al, 1993)'
_diffrn_ambient_temperature 180
_diffrn_measured_fraction_theta_full 0.94
_diffrn_measured_fraction_theta_max 0.94
_diffrn_measurement_device 'Stoe IPDS'
_diffrn_measurement_method \f
_diffrn_radiation_monochromator graphite
_diffrn_radiation_source 'fine-focus sealed tube'
_diffrn_radiation_type MoK\a
_diffrn_radiation_wavelength 0.71073
_diffrn_reflns_av_R_equivalents 0.1961
_diffrn_reflns_av_unetI/netI 0.214
_diffrn_reflns_limit_h_max 12
_diffrn_reflns_limit_h_min -12
_diffrn_reflns_limit_k_max 13
_diffrn_reflns_limit_k_min -13
_diffrn_reflns_limit_l_max 18
_diffrn_reflns_limit_l_min -18
_diffrn_reflns_number 14828
_diffrn_reflns_theta_full 25.03
_diffrn_reflns_theta_max 25.03
_diffrn_reflns_theta_min 2.12
_diffrn_standards_decay_% 0.1
_diffrn_standards_interval_time 4
_diffrn_standards_number 200
_exptl_absorpt_coefficient_mu 0.88
_exptl_absorpt_correction_T_max 0.949
_exptl_absorpt_correction_T_min 0.879
_exptl_absorpt_correction_type refdelf
_exptl_absorpt_process_details
;
        (See: Walker, N. & Stuart, D. (1983) Acta Cryst. A39, 158-166)
;
_exptl_crystal_colour orange
_exptl_crystal_density_diffrn 1.434
_exptl_crystal_density_method 'not measured'
_exptl_crystal_description block
_exptl_crystal_F_000 724
_exptl_crystal_size_max 0.15
_exptl_crystal_size_mid 0.12
_exptl_crystal_size_min 0.05
_refine_diff_density_max 2.988
_refine_diff_density_min -2.464
_refine_diff_density_rms 0.271
_refine_ls_extinction_method none
_refine_ls_goodness_of_fit_ref 0.904
_refine_ls_hydrogen_treatment constr
_refine_ls_matrix_type full
_refine_ls_number_parameters 350
_refine_ls_number_reflns 5415
_refine_ls_number_restraints 6
_refine_ls_restrained_S_all 0.904
_refine_ls_R_factor_all 0.1724
_refine_ls_R_factor_gt 0.1016
_refine_ls_shift/su_max 0.003
_refine_ls_shift/su_mean 0
_refine_ls_structure_factor_coef Fsqd
_refine_ls_weighting_details 'calc w=1/[\s^2^(Fo^2^)+(0.1767P)^2^+0.0000P] where P=(Fo^2^+2Fc^2^)/3'
_refine_ls_weighting_scheme calc
_refine_ls_wR_factor_gt 0.251
_refine_ls_wR_factor_ref 0.2921
_reflns_number_gt 2604
_reflns_number_total 5415
_reflns_threshold_expression >2\s(I)
_cod_data_source_file om900231c_si_001.cif
_cod_data_source_block compound11
_cod_database_code 4069513

loop_
_symmetry_equiv_pos_as_xyz
'x, y, z'
'-x, -y, -z'

loop_
_atom_site_label
_atom_site_type_symbol
_atom_site_fract_x
_atom_site_fract_y
_atom_site_fract_z
_atom_site_U_iso_or_equiv
_atom_site_adp_type
_atom_site_occupancy
_atom_site_symmetry_multiplicity
_atom_site_calc_flag
_atom_site_refinement_flags
C1 C 0.6214(13) 0.2388(13) 0.1818(7) 0.033(3) Uani 1 1 d .
H1 H 0.6807 0.1588 0.2011 0.039 Uiso 1 1 calc R
C3 C 0.4109(14) 0.3660(13) 0.1064(9) 0.041(4) Uani 1 1 d .
H3 H 0.4472 0.4326 0.1203 0.05 Uiso 1 1 calc R
C4 C 0.2662(17) 0.3919(17) 0.1479(11) 0.064(5) Uani 1 1 d .
H4A H 0.231 0.3241 0.1398 0.096 Uiso 1 1 calc R
H4B H 0.2065 0.4707 0.1206 0.096 Uiso 1 1 calc R
H4C H 0.2692 0.3975 0.2098 0.096 Uiso 1 1 calc R
C5 C 0.413(2) 0.3712(19) 0.0041(10) 0.072(5) Uani 1 1 d .
H5A H 0.5069 0.3494 -0.0189 0.108 Uiso 1 1 calc R
H5B H 0.3618 0.4555 -0.0203 0.108 Uiso 1 1 calc R
H5C H 0.3702 0.3118 -0.0116 0.108 Uiso 1 1 calc R
C6 C 0.4795(16) 0.1234(14) 0.1325(10) 0.046(4) Uani 1 1 d .
H6 H 0.3971 0.1458 0.097 0.056 Uiso 1 1 calc R
C7 C 0.4433(17) 0.0573(15) 0.2223(10) 0.056(4) Uani 1 1 d .
H7A H 0.5251 0.0236 0.2564 0.084 Uiso 1 1 calc R
H7B H 0.4094 -0.0106 0.2122 0.084 Uiso 1 1 calc R
H7C H 0.3731 0.1181 0.2538 0.084 Uiso 1 1 calc R
C8 C 0.5950(17) 0.0365(16) 0.0827(10) 0.055(4) Uani 1 1 d .
H8A H 0.6094 0.0793 0.026 0.083 Uiso 1 1 calc R
H8B H 0.5716 -0.0382 0.0749 0.083 Uiso 1 1 calc R
H8C H 0.6785 0.0125 0.115 0.083 Uiso 1 1 calc R
C9 C 0.8127(14) 0.4737(11) 0.2362(7) 0.031(3) Uani 1 1 d .
C10 C 0.6881(17) 0.5741(13) 0.2287(8) 0.044(4) Uani 1 1 d .
H10 H 0.6059 0.5593 0.2184 0.052 Uiso 1 1 calc R
C11 C 0.689(2) 0.6996(16) 0.2371(9) 0.058(5) Uani 1 1 d .
H11 H 0.6081 0.768 0.2315 0.07 Uiso 1 1 calc R
C12 C 0.812(2) 0.7187(14) 0.2535(9) 0.065(6) Uani 1 1 d .
H12 H 0.8133 0.8003 0.2593 0.078 Uiso 1 1 calc R
C13 C 0.9350(19) 0.6172(17) 0.2614(9) 0.055(4) Uani 1 1 d .
H13 H 1.0181 0.6308 0.271 0.066 Uiso 1 1 calc R
C14 C 0.9313(16) 0.4943(13) 0.2546(8) 0.039(4) Uani 1 1 d .
H14 H 1.0119 0.4256 0.263 0.047 Uiso 1 1 calc R
C15 C 0.9286(14) 0.2626(12) 0.1390(7) 0.032(3) Uani 1 1 d .
C16 C 0.9309(15) 0.3548(14) 0.0676(8) 0.041(4) Uani 1 1 d .
H16 H 0.8804 0.4398 0.0715 0.049 Uiso 1 1 calc R
C17 C 1.0091(15) 0.3180(15) -0.0085(8) 0.047(4) Uani 1 1 d .
H17 H 1.0153 0.3795 -0.0542 0.056 Uiso 1 1 calc R
C18 C 1.0775(18) 0.1918(15) -0.0174(9) 0.061(5) Uani 1 1 d .
H18 H 1.1252 0.1674 -0.0699 0.073 Uiso 1 1 calc R
C19 C 1.074(2) 0.1038(16) 0.0514(9) 0.068(5) Uani 1 1 d .
H19 H 1.1217 0.0187 0.0452 0.082 Uiso 1 1 calc R
C20 C 1.0030(17) 0.1347(14) 0.1309(9) 0.049(4) Uani 1 1 d .
H20 H 1.0048 0.0722 0.1775 0.058 Uiso 1 1 calc R
C21 C 0.6644(13) 0.2248(13) 0.4591(8) 0.034(3) Uani 1 1 d .
C22 C 0.6817(13) 0.3449(11) 0.4283(7) 0.030(3) Uani 1 1 d .
H22 H 0.6146 0.403 0.3872 0.036 Uiso 1 1 calc R
C23 C 0.8031(14) 0.3736(11) 0.4416(7) 0.030(3) Uani 1 1 d .
H23 H 0.8168 0.4505 0.4091 0.036 Uiso 1 1 calc R
C24 C 0.9126(15) 0.2878(14) 0.4847(9) 0.041(4) Uani 1 1 d .
C25 C 0.8955(14) 0.1641(12) 0.5204(8) 0.032(3) Uani 1 1 d U
H25 H 0.9768 0.0944 0.5416 0.038 Uiso 1 1 calc R
C26 C 0.7795(15) 0.1388(13) 0.5062(7) 0.039(4) Uani 1 1 d .
H26 H 0.7824 0.0495 0.5169 0.047 Uiso 1 1 calc R
C27 C 1.0432(18) 0.3121(17) 0.4985(10) 0.059(5) Uani 1 1 d .
H27A H 1.0599 0.3714 0.4512 0.089 Uiso 1 1 calc R
H27B H 1.1186 0.2338 0.4996 0.089 Uiso 1 1 calc R
H27C H 1.0362 0.3471 0.5535 0.089 Uiso 1 1 calc R
C28 C 0.5351(14) 0.1914(14) 0.4484(8) 0.041(4) Uani 1 1 d .
H28 H 0.5621 0.1121 0.4206 0.05 Uiso 1 1 calc R
C29 C 0.4235(16) 0.2915(18) 0.3929(10) 0.063(5) Uani 1 1 d .
H29A H 0.3856 0.3659 0.4234 0.094 Uiso 1 1 calc R
H29B H 0.3508 0.2574 0.3834 0.094 Uiso 1 1 calc R
H29C H 0.4643 0.3136 0.337 0.094 Uiso 1 1 calc R
C30 C 0.4679(18) 0.167(2) 0.5400(10) 0.077(6) Uani 1 1 d .
H30A H 0.5306 0.0961 0.5732 0.115 Uiso 1 1 calc R
H30B H 0.3831 0.1499 0.5331 0.115 Uiso 1 1 calc R
H30C H 0.4483 0.2416 0.5707 0.115 Uiso 1 1 calc R
C31 C 0.771(2) 0.2104(18) 0.7369(11) 0.076(6) Uani 1 1 d .
H31A H 0.7336 0.1485 0.7176 0.091 Uiso 1 1 calc R
H31B H 0.8701 0.1834 0.7241 0.091 Uiso 1 1 calc R
N1 N 0.6567(11) 0.3353(10) 0.1951(6) 0.031(3) Uani 1 1 d .
N2 N 0.5057(11) 0.2432(10) 0.1420(7) 0.035(3) Uani 1 1 d .
P1 P 0.8123(3) 0.3113(3) 0.23384(18) 0.0265(8) Uani 1 1 d .
Cl1 Cl 1.1011(3) 0.1354(3) 0.33227(19) 0.0377(8) Uani 1 1 d .
Cl2 Cl 0.8430(4) 0.0123(3) 0.32095(19) 0.0367(8) Uani 1 1 d .
Cl3 Cl 0.7397(11) 0.2159(7) 0.8464(4) 0.160(4) Uani 1 1 d .
Cl4 Cl 0.6941(6) 0.3594(6) 0.6787(3) 0.0901(17) Uani 1 1 d .
Ru1 Ru 0.85790(12) 0.20191(10) 0.37488(6) 0.0290(4) Uani 1 1 d .

loop_
_atom_site_aniso_label
_atom_site_aniso_U_11
_atom_site_aniso_U_22
_atom_site_aniso_U_33
_atom_site_aniso_U_23
_atom_site_aniso_U_13
_atom_site_aniso_U_12
C1 0.032(8) 0.039(8) 0.024(6) 0.006(6) -0.007(5) -0.008(7)
C3 0.034(8) 0.037(8) 0.043(8) 0.025(6) -0.018(6) -0.005(7)
C4 0.052(11) 0.055(11) 0.072(11) 0.000(9) -0.010(9) 0.001(9)
C5 0.074(12) 0.090(14) 0.043(9) 0.020(9) -0.018(8) -0.021(11)
C6 0.042(9) 0.045(9) 0.052(9) -0.005(7) -0.010(7) -0.013(8)
C7 0.058(11) 0.045(9) 0.063(10) 0.016(8) 0.010(8) -0.024(8)
C8 0.059(11) 0.059(11) 0.051(9) -0.006(8) -0.004(8) -0.021(9)
C9 0.048(9) 0.023(7) 0.022(6) 0.015(5) -0.003(6) -0.018(7)
C10 0.070(10) 0.037(8) 0.021(6) 0.010(6) 0.007(6) -0.018(8)
C11 0.095(14) 0.042(10) 0.035(8) -0.001(7) 0.004(8) -0.020(10)
C12 0.134(19) 0.025(8) 0.034(8) 0.010(7) 0.011(10) -0.030(11)
C13 0.078(12) 0.072(13) 0.032(8) -0.001(8) -0.006(7) -0.049(11)
C14 0.062(10) 0.039(8) 0.023(6) 0.009(6) -0.002(6) -0.028(8)
C15 0.037(8) 0.038(8) 0.018(6) 0.007(5) -0.007(5) -0.012(6)
C16 0.052(9) 0.041(8) 0.021(6) 0.015(6) 0.004(6) -0.013(7)
C17 0.048(9) 0.063(11) 0.021(7) 0.008(6) -0.007(6) -0.010(8)
C18 0.081(12) 0.050(10) 0.028(7) 0.013(7) 0.010(7) 0.002(9)
C19 0.102(15) 0.050(10) 0.033(8) 0.007(7) 0.017(8) -0.003(10)
C20 0.071(11) 0.036(8) 0.031(7) 0.016(6) -0.007(7) -0.012(8)
C21 0.033(8) 0.038(8) 0.024(6) 0.005(6) 0.002(5) -0.004(6)
C22 0.037(8) 0.014(6) 0.021(6) 0.004(5) -0.005(5) 0.013(6)
C23 0.048(9) 0.021(7) 0.013(5) 0.006(5) -0.002(5) -0.001(6)
C24 0.041(9) 0.049(9) 0.044(8) -0.022(7) -0.011(6) -0.023(8)
C25 0.032(3) 0.032(3) 0.031(3) -0.0027(10) -0.0015(10) -0.0096(13)
C26 0.057(10) 0.039(8) 0.016(6) 0.011(5) -0.002(6) -0.010(7)
C27 0.071(12) 0.065(11) 0.044(9) -0.007(8) -0.001(8) -0.025(10)
C28 0.041(8) 0.049(9) 0.030(7) 0.012(6) 0.006(6) -0.015(7)
C29 0.048(10) 0.092(14) 0.040(8) 0.005(9) 0.006(7) -0.016(9)
C30 0.061(11) 0.130(17) 0.034(8) 0.047(10) 0.004(7) -0.045(11)
C31 0.106(16) 0.074(13) 0.065(11) -0.015(10) 0.038(11) -0.058(12)
N1 0.040(7) 0.039(7) 0.016(5) 0.009(4) 0.001(4) -0.022(6)
N2 0.041(7) 0.034(6) 0.032(6) 0.008(5) -0.012(5) -0.017(6)
P1 0.0345(19) 0.0276(18) 0.0167(15) 0.0088(13) -0.0037(13) -0.0124(15)
Cl1 0.0360(19) 0.044(2) 0.0277(16) 0.0074(14) -0.0023(13) -0.0092(16)
Cl2 0.052(2) 0.0301(17) 0.0265(15) 0.0091(13) -0.0111(14) -0.0132(16)
Cl3 0.290(11) 0.090(5) 0.050(3) 0.017(3) 0.003(5) 0.000(6)
Cl4 0.101(4) 0.092(4) 0.056(3) 0.003(3) 0.005(2) -0.005(3)
Ru1 0.0375(7) 0.0294(6) 0.0172(5) 0.0109(4) -0.0048(4) -0.0103(5)

loop_
_atom_type_symbol
_atom_type_description
_atom_type_scat_dispersion_real
_atom_type_scat_dispersion_imag
_atom_type_scat_source
C C 0.0033 0.0016 'International Tables Vol C Tables 4.2.6.8 and 6.1.1.4'
H H 0 0 'International Tables Vol C Tables 4.2.6.8 and 6.1.1.4'
N N 0.0061 0.0033 'International Tables Vol C Tables 4.2.6.8 and 6.1.1.4'
P P 0.1023 0.0942 'International Tables Vol C Tables 4.2.6.8 and 6.1.1.4'
Cl Cl 0.1484 0.1585 'International Tables Vol C Tables 4.2.6.8 and 6.1.1.4'
Ru Ru -1.2594 0.8363 'International Tables Vol C Tables 4.2.6.8 and 6.1.1.4'

loop_
_geom_angle_atom_site_label_1
_geom_angle_atom_site_label_2
_geom_angle_atom_site_label_3
_geom_angle
N1 C1 N2 125.7(12)
N1 C1 H1 117.2
N2 C1 H1 117.2
N2 C3 C4 112.2(11)
N2 C3 C5 109.1(13)
C4 C3 C5 112.6(13)
N2 C3 H3 107.6
C4 C3 H3 107.6
C5 C3 H3 107.6
C3 C4 H4A 109.5
C3 C4 H4B 109.5
H4A C4 H4B 109.5
C3 C4 H4C 109.5
H4A C4 H4C 109.5
H4B C4 H4C 109.5
C3 C5 H5A 109.5
C3 C5 H5B 109.5
H5A C5 H5B 109.5
C3 C5 H5C 109.5
H5A C5 H5C 109.5
H5B C5 H5C 109.5
N2 C6 C8 112.0(13)
N2 C6 C7 112.2(12)
C8 C6 C7 112.3(13)
N2 C6 H6 106.6
C8 C6 H6 106.6
C7 C6 H6 106.6
C6 C7 H7A 109.5
C6 C7 H7B 109.5
H7A C7 H7B 109.5
C6 C7 H7C 109.5
H7A C7 H7C 109.5
H7B C7 H7C 109.5
C6 C8 H8A 109.5
C6 C8 H8B 109.5
H8A C8 H8B 109.5
C6 C8 H8C 109.5
H8A C8 H8C 109.5
H8B C8 H8C 109.5
C14 C9 C10 120.7(13)
C14 C9 P1 119.2(10)
C10 C9 P1 119.8(11)
C9 C10 C11 118.8(16)
C9 C10 H10 120.6
C11 C10 H10 120.6
C12 C11 C10 119.5(16)
C12 C11 H11 120.3
C10 C11 H11 120.3
C11 C12 C13 120.8(15)
C11 C12 H12 119.6
C13 C12 H12 119.6
C12 C13 C14 119.0(16)
C12 C13 H13 120.5
C14 C13 H13 120.5
C9 C14 C13 121.2(14)
C9 C14 H14 119.4
C13 C14 H14 119.4
C20 C15 C16 119.2(12)
C20 C15 P1 122.0(10)
C16 C15 P1 118.5(10)
C17 C16 C15 119.5(13)
C17 C16 H16 120.2
C15 C16 H16 120.2
C18 C17 C16 121.0(13)
C18 C17 H17 119.5
C16 C17 H17 119.5
C19 C18 C17 119.0(14)
C19 C18 H18 120.5
C17 C18 H18 120.5
C18 C19 C20 122.9(15)
C18 C19 H19 118.5
C20 C19 H19 118.5
C19 C20 C15 118.3(12)
C19 C20 H20 120.9
C15 C20 H20 120.9
C22 C21 C26 114.0(13)
C22 C21 C28 124.1(11)
C26 C21 C28 121.9(12)
C22 C21 Ru1 68.8(7)
C26 C21 Ru1 70.9(7)
C28 C21 Ru1 132.0(9)
C23 C22 C21 122.3(10)
C23 C22 Ru1 71.5(7)
C21 C22 Ru1 73.4(7)
C23 C22 H22 118.3
C21 C22 H22 118.3
Ru1 C22 H22 118.3
C24 C23 C22 122.0(12)
C24 C23 Ru1 73.7(7)
C22 C23 Ru1 70.7(7)
C24 C23 H23 118.4
C22 C23 H23 118.4
Ru1 C23 H23 118.4
C23 C24 C27 124.1(14)
C23 C24 C25 116.8(13)
C27 C24 C25 119.1(13)
C23 C24 Ru1 70.2(7)
C27 C24 Ru1 129.2(10)
C25 C24 Ru1 71.8(7)
C26 C25 C24 120.0(12)
C26 C25 Ru1 71.4(7)
C24 C25 Ru1 69.6(7)
C26 C25 H25 119.2
C24 C25 H25 119.2
Ru1 C25 H25 119.2
C25 C26 C21 124.8(13)
C25 C26 Ru1 73.9(8)
C21 C26 Ru1 71.6(7)
C25 C26 H26 116.8
C21 C26 H26 116.8
Ru1 C26 H26 116.8
C24 C27 H27A 109.5
C24 C27 H27B 109.5
H27A C27 H27B 109.5
C24 C27 H27C 109.5
H27A C27 H27C 109.5
H27B C27 H27C 109.5
C21 C28 C29 115.6(12)
C21 C28 C30 109.4(12)
C29 C28 C30 107.6(12)
C21 C28 H28 108
C29 C28 H28 108
C30 C28 H28 108
C28 C29 H29A 109.5
C28 C29 H29B 109.5
H29A C29 H29B 109.5
C28 C29 H29C 109.5
H29A C29 H29C 109.5
H29B C29 H29C 109.5
C28 C30 H30A 109.5
C28 C30 H30B 109.5
H30A C30 H30B 109.5
C28 C30 H30C 109.5
H30A C30 H30C 109.5
H30B C30 H30C 109.5
Cl3 C31 Cl4 111.1(11)
Cl3 C31 H31A 109.4
Cl4 C31 H31A 109.4
Cl3 C31 H31B 109.4
Cl4 C31 H31B 109.4
H31A C31 H31B 108
C1 N1 P1 118.9(9)
C1 N2 C3 119.9(11)
C1 N2 C6 119.0(11)
C3 N2 C6 121.1(11)
N1 P1 C9 101.4(6)
N1 P1 C15 102.7(5)
C9 P1 C15 101.8(6)
N1 P1 Ru1 117.5(3)
C9 P1 Ru1 108.9(4)
C15 P1 Ru1 121.7(4)
C22 Ru1 C23 37.8(5)
C22 Ru1 C26 66.2(5)
C23 Ru1 C26 77.8(5)
C22 Ru1 C24 67.1(5)
C23 Ru1 C24 36.1(5)
C26 Ru1 C24 66.6(6)
C22 Ru1 C21 37.8(5)
C23 Ru1 C21 68.5(5)
C26 Ru1 C21 37.5(5)
C24 Ru1 C21 81.1(5)
C22 Ru1 C25 78.0(4)
C23 Ru1 C25 66.3(4)
C26 Ru1 C25 34.8(5)
C24 Ru1 C25 38.6(5)
C21 Ru1 C25 66.4(5)
C22 Ru1 P1 89.5(3)
C23 Ru1 P1 94.6(3)
C26 Ru1 P1 149.3(4)
C24 Ru1 P1 122.4(4)
C21 Ru1 P1 112.0(3)
C25 Ru1 P1 160.4(3)
C22 Ru1 Cl1 148.0(4)
C23 Ru1 Cl1 110.6(4)
C26 Ru1 Cl1 122.1(4)
C24 Ru1 Cl1 87.3(4)
C21 Ru1 Cl1 159.5(3)
C25 Ru1 Cl1 94.1(3)
P1 Ru1 Cl1 88.51(11)
C22 Ru1 Cl2 123.9(4)
C23 Ru1 Cl2 160.9(4)
C26 Ru1 Cl2 89.0(4)
C24 Ru1 Cl2 147.3(4)
C21 Ru1 Cl2 92.6(4)
C25 Ru1 Cl2 109.7(3)
P1 Ru1 Cl2 89.82(11)
Cl1 Ru1 Cl2 88.05(13)

loop_
_geom_bond_atom_site_label_1
_geom_bond_atom_site_label_2
_geom_bond_distance
C1 N1 1.282(17)
C1 N2 1.348(16)
C1 H1 0.93
C3 N2 1.467(16)
C3 C4 1.51(2)
C3 C5 1.56(2)
C3 H3 0.98
C4 H4A 0.96
C4 H4B 0.96
C4 H4C 0.96
C5 H5A 0.96
C5 H5B 0.96
C5 H5C 0.96
C6 N2 1.471(18)
C6 C8 1.49(2)
C6 C7 1.55(2)
C6 H6 0.98
C7 H7A 0.96
C7 H7B 0.96
C7 H7C 0.96
C8 H8A 0.96
C8 H8B 0.96
C8 H8C 0.96
C9 C14 1.353(19)
C9 C10 1.398(19)
C9 P1 1.819(13)
C10 C11 1.43(2)
C10 H10 0.93
C11 C12 1.38(3)
C11 H11 0.93
C12 C13 1.39(2)
C12 H12 0.93
C13 C14 1.40(2)
C13 H13 0.93
C14 H14 0.93
C15 C20 1.401(19)
C15 C16 1.408(16)
C15 P1 1.822(13)
C16 C17 1.388(19)
C16 H16 0.93
C17 C18 1.38(2)
C17 H17 0.93
C18 C19 1.35(2)
C18 H18 0.93
C19 C20 1.39(2)
C19 H19 0.93
C20 H20 0.93
C21 C22 1.425(18)
C21 C26 1.430(18)
C21 C28 1.50(2)
C21 Ru1 2.229(12)
C22 C23 1.406(19)
C22 Ru1 2.167(11)
C22 H22 0.98
C23 C24 1.365(18)
C23 Ru1 2.178(12)
C23 H23 0.98
C24 C27 1.47(2)
C24 C25 1.48(2)
C24 Ru1 2.221(12)
C25 C26 1.336(19)
C25 Ru1 2.250(12)
C25 H25 0.98
C26 Ru1 2.220(12)
C26 H26 0.98
C27 H27A 0.96
C27 H27B 0.96
C27 H27C 0.96
C28 C29 1.53(2)
C28 C30 1.541(17)
C28 H28 0.98
C29 H29A 0.96
C29 H29B 0.96
C29 H29C 0.96
C30 H30A 0.96
C30 H30B 0.96
C30 H30C 0.96
C31 Cl3 1.685(18)
C31 Cl4 1.75(2)
C31 H31A 0.97
C31 H31B 0.97
N1 P1 1.661(11)
P1 Ru1 2.343(3)
Cl1 Ru1 2.406(3)
Cl2 Ru1 2.417(4)
